data_4062452
loop_
_publ_author_name
'Coles, Martyn P.'
'Hitchcock, Peter B.'

_publ_section_title
;
 Exploration of the Suitability of Bicyclic Guanidinates as Ligands in Catalytic
 Chemistry Mediated by Titanium
;
_journal_coden_ASTM ORGND7
_journal_issue 25
_journal_name_full Organometallics
_journal_page_first 5201
_journal_page_last 5211
_journal_paper_doi 10.1021/om0341092
_journal_volume 22
_journal_year 2003
_chemical_formula_moiety '(C22 H42 Cl2 N8 Ti2)(C7 H8)'
_chemical_formula_sum 'C29 H50 Cl2 N8 Ti2'
_chemical_formula_weight 677.47
_chemical_name_common '[{TiCl(NtBu)(C7H12N3)}2].toluene'
_space_group_IT_number 14
_symmetry_cell_setting monoclinic
_symmetry_space_group_name_Hall '-P 2ybc'
_symmetry_space_group_name_H-M 'P 1 21/c 1'
_cell_angle_alpha 90
_cell_angle_beta 102.882(2)
_cell_angle_gamma 90
_cell_formula_units_Z 2
_cell_length_a 10.8220(5)
_cell_length_b 10.4833(4)
_cell_length_c 15.3615(8)
_cell_measurement_temperature 173(2)
_cell_volume 1698.90(13)
_diffrn_ambient_temperature 173(2)
_exptl_crystal_density_diffrn 1.324
_cod_original_sg_symbol_H-M 'P 21/c'
_cod_database_code 4062452

loop_
_symmetry_equiv_pos_as_xyz
'x, y, z'
'-x, y+1/2, -z+1/2'
'-x, -y, -z'
'x, -y-1/2, z-1/2'

loop_
_atom_site_label
_atom_site_type_symbol
_atom_site_fract_x
_atom_site_fract_y
_atom_site_fract_z
_atom_site_U_iso_or_equiv
_atom_site_adp_type
_atom_site_occupancy
_atom_site_symmetry_multiplicity
_atom_site_calc_flag
_atom_site_refinement_flags
_atom_site_disorder_assembly
_atom_site_disorder_group
Ti Ti 0.37662(7) 0.03951(7) 0.00055(5) 0.0236(3) Uani 1 1 d . . 1
Cl Cl 0.28892(11) -0.07801(12) 0.10209(8) 0.0411(4) Uani 1 1 d . A 1
N1 N 0.1980(3) 0.0972(3) -0.0689(3) 0.0312(10) Uani 1 1 d . B 1
N2 N 0.3688(3) 0.2165(3) -0.0558(3) 0.0297(10) Uani 1 1 d . B 1
N3 N 0.1799(3) 0.2900(3) -0.1524(3) 0.0317(10) Uani 1 1 d . B 1
N4 N 0.5520(3) 0.0648(3) 0.0702(2) 0.0244(9) Uani 1 1 d . . 1
C1 C 0.2458(4) 0.2052(4) -0.0941(3) 0.0268(11) Uani 1 1 d . B 1
C2 C 0.0620(4) 0.0759(5) -0.0949(3) 0.0375(13) Uani 1 1 d . B 1
H2A H 0.0197 0.1172 -0.0513 0.045 Uiso 1 1 calc R B 1
H2B H 0.044 -0.0167 -0.0954 0.045 Uiso 1 1 calc R B 1
C3 C 0.0112(5) 0.1312(5) -0.1871(3) 0.0427(14) Uani 1 1 d . B 1
H3A H 0.0466 0.0831 -0.2313 0.051 Uiso 1 1 calc R B 1
H3B H -0.0822 0.1218 -0.2031 0.051 Uiso 1 1 calc R B 1
C4 C 0.0452(5) 0.2700(5) -0.1906(3) 0.0429(14) Uani 1 1 d . B 1
H4A H 0.0247 0.2995 -0.2534 0.051 Uiso 1 1 calc R B 1
H4B H -0.0056 0.3209 -0.157 0.051 Uiso 1 1 calc R B 1
C5 C 0.2389(5) 0.4083(5) -0.1718(3) 0.0426(14) Uani 1 1 d . B 1
H5A H 0.1813 0.4804 -0.1678 0.051 Uiso 1 1 calc R B 1
H5B H 0.2511 0.4051 -0.2337 0.051 Uiso 1 1 calc R B 1
C6 C 0.3659(5) 0.4325(5) -0.1084(4) 0.0490(15) Uani 1 1 d . B 1
H6A H 0.4139 0.496 -0.1352 0.059 Uiso 1 1 calc R B 1
H6B H 0.3515 0.4686 -0.0519 0.059 Uiso 1 1 calc R B 1
C7 C 0.4422(4) 0.3134(4) -0.0886(3) 0.0359(12) Uani 1 1 d . B 1
H7A H 0.4663 0.2828 -0.1435 0.043 Uiso 1 1 calc R B 1
H7B H 0.5209 0.3311 -0.0432 0.043 Uiso 1 1 calc R B 1
C8 C 0.5979(4) 0.1412(4) 0.1528(3) 0.0311(12) Uani 1 1 d . C 1
C9 C 0.4960(5) 0.2351(5) 0.1657(3) 0.0406(13) Uani 1 1 d . C 1
H9A H 0.476 0.2932 0.1145 0.061 Uiso 1 1 calc R C 1
H9B H 0.5269 0.2844 0.2204 0.061 Uiso 1 1 calc R C 1
H9C H 0.4194 0.1882 0.1705 0.061 Uiso 1 1 calc R C 1
C10 C 0.7172(5) 0.2136(5) 0.1440(4) 0.0481(15) Uani 1 1 d . C 1
H10A H 0.7821 0.1527 0.1353 0.072 Uiso 1 1 calc R C 1
H10B H 0.7493 0.2632 0.1984 0.072 Uiso 1 1 calc R C 1
H10C H 0.6966 0.2712 0.0926 0.072 Uiso 1 1 calc R C 1
C11 C 0.6292(5) 0.0489(5) 0.2316(3) 0.0507(15) Uani 1 1 d . C 1
H11A H 0.6936 -0.012 0.222 0.076 Uiso 1 1 calc R C 1
H11B H 0.5524 0.0027 0.2367 0.076 Uiso 1 1 calc R C 1
H11C H 0.6618 0.0968 0.2867 0.076 Uiso 1 1 calc R C 1
C13 C -0.0521(17) 0.3829(19) 0.0169(11) 0.155(7) Uani 1 1 d . D 1
H13 H -0.0855 0.3027 0.029 0.186 Uiso 1 1 calc R D 1
C14 C -0.1223(15) 0.4683(19) -0.0298(10) 0.134(5) Uani 1 1 d . . 1
H14 H -0.2096 0.4501 -0.0522 0.16 Uiso 1 1 calc R . 1
C15 C 0.141(2) 0.3306(17) 0.0925(11) 0.102(6) Uani 0.5 1 d P E 1
H15A H 0.0885 0.2559 0.0971 0.153 Uiso 0.25 1 calc PR E 1
H15B H 0.1784 0.363 0.1524 0.153 Uiso 0.25 1 calc PR E 1
H15C H 0.2089 0.3063 0.0628 0.153 Uiso 0.25 1 calc PR E 1
H15D H 0.2287 0.3609 0.1111 0.153 Uiso 0.25 1 calc PR E 1
H15E H 0.1388 0.2538 0.0558 0.153 Uiso 0.25 1 calc PR E 1
H15F H 0.1083 0.3105 0.1454 0.153 Uiso 0.25 1 calc PR E 1
C12 C 0.0759(18) 0.4134(15) 0.0491(7) 0.119(4) Uani 1 1 d . . 1
H12 H 0.1354 0.3552 0.084 0.143 Uiso 0.5 1 d P F 2

loop_
_atom_site_aniso_label
_atom_site_aniso_U_11
_atom_site_aniso_U_22
_atom_site_aniso_U_33
_atom_site_aniso_U_23
_atom_site_aniso_U_13
_atom_site_aniso_U_12
Ti 0.0192(5) 0.0236(5) 0.0251(5) 0.0045(4) -0.0010(3) -0.0015(4)
Cl 0.0341(7) 0.0485(8) 0.0422(8) 0.0153(6) 0.0120(6) -0.0031(6)
N1 0.018(2) 0.029(2) 0.042(3) 0.0110(19) -0.0025(18) -0.0022(18)
N2 0.023(2) 0.026(2) 0.036(2) 0.0056(18) -0.0024(19) -0.0031(18)
N3 0.029(2) 0.032(2) 0.031(2) 0.0066(19) -0.0003(19) 0.0030(19)
N4 0.024(2) 0.022(2) 0.024(2) 0.0013(17) -0.0020(16) -0.0026(17)
C1 0.028(3) 0.028(3) 0.022(3) 0.000(2) 0.000(2) 0.006(2)
C2 0.024(3) 0.038(3) 0.048(3) 0.005(3) 0.003(2) 0.001(2)
C3 0.024(3) 0.060(4) 0.038(3) -0.002(3) -0.007(2) -0.001(3)
C4 0.033(3) 0.054(4) 0.034(3) 0.011(3) -0.007(2) 0.012(3)
C5 0.045(3) 0.037(3) 0.044(3) 0.017(3) 0.006(3) 0.011(3)
C6 0.047(3) 0.033(3) 0.066(4) 0.014(3) 0.010(3) -0.002(3)
C7 0.032(3) 0.034(3) 0.040(3) 0.008(2) 0.006(2) -0.006(2)
C8 0.033(3) 0.032(3) 0.024(3) -0.004(2) -0.003(2) -0.001(2)
C9 0.051(3) 0.038(3) 0.030(3) -0.007(2) 0.003(3) -0.002(3)
C10 0.033(3) 0.049(4) 0.055(4) -0.015(3) -0.008(3) -0.010(3)
C11 0.069(4) 0.051(3) 0.024(3) 0.002(3) -0.008(3) 0.012(3)
C13 0.130(13) 0.24(2) 0.128(12) -0.096(13) 0.091(10) -0.072(13)
C14 0.136(12) 0.188(17) 0.096(9) -0.072(10) 0.068(9) -0.031(12)
C15 0.167(18) 0.094(13) 0.060(11) -0.015(9) 0.061(12) 0.032(13)
C12 0.180(15) 0.126(10) 0.073(7) -0.025(7) 0.077(9) 0.023(9)

loop_
_geom_bond_atom_site_label_1
_geom_bond_atom_site_label_2
_geom_bond_distance
_geom_bond_site_symmetry_2
_geom_bond_publ_flag
Ti N4 1.830(3) 3_655 ?
Ti N4 1.978(3) . ?
Ti N2 2.042(4) . ?
Ti N1 2.079(3) . ?
Ti Cl 2.3476(14) . ?
Ti C1 2.493(4) . ?
N1 C1 1.337(5) . ?
N1 C2 1.454(5) . ?
N2 C1 1.336(5) . ?
N2 C7 1.448(6) . ?
N3 C1 1.348(5) . ?
N3 C5 1.456(6) . ?
N3 C4 1.460(6) . ?
N4 C8 1.488(5) . ?
N4 Ti 1.830(3) 3_655 ?
C2 C3 1.515(6) . ?
C3 C4 1.505(7) . ?
C5 C6 1.518(7) . ?
C6 C7 1.490(6) . ?
C8 C9 1.524(6) . ?
C8 C11 1.528(6) . ?
C8 C10 1.530(6) . ?
C13 C14 1.285(17) . ?
C13 C12 1.400(18) . ?
C14 C12 1.394(18) 3_565 ?
C15 C12 1.219(17) . ?
C12 C14 1.394(18) 3_565 ?

loop_
_cod_changelog_entry_id
_cod_changelog_entry_author
_cod_changelog_entry_date
_cod_changelog_entry_text
1 'Vaitkus, Antanas' 2024-10-11T12:38:43+03:00 'Updated bibliographic information.'
